data_7104749
loop_
_publ_author_name
'Knight, Lisa K'
'Vukotic, V Nicholas'
'Viljoen, Elizabeth'
'Caputo, Christopher B'
'Loeb, Stephen J'

_publ_section_title
;
 Eliminating the need for independent counterions in the construction
 of metal-organic rotaxane frameworks (MORFs).
;
_journal_issue 37
_journal_name_full 'Chemical communications (Cambridge, England)'
_journal_page_first 5585
_journal_page_last 5587
_journal_paper_doi 10.1039/b911889f
_journal_volume 34
_journal_year 2009
_chemical_formula_sum 'C56 H85 N5 O22 S2'
_chemical_formula_weight 1244.41
_chemical_name_systematic
;
?
;
_space_group_IT_number 2
_symmetry_cell_setting triclinic
_symmetry_space_group_name_Hall '-P 1'
_symmetry_space_group_name_H-M 'P -1'
_atom_sites_solution_hydrogens geom
_atom_sites_solution_primary direct
_atom_sites_solution_secondary difmap
_audit_creation_method SHELXL-97
_cell_angle_alpha 73.597(2)
_cell_angle_beta 69.539(2)
_cell_angle_gamma 76.445(2)
_cell_formula_units_Z 1
_cell_length_a 10.3418(19)
_cell_length_b 12.310(2)
_cell_length_c 13.586(2)
_cell_measurement_temperature 173(2)
_cell_volume 1536.7(5)
_computing_cell_refinement 'Bruker SAINT'
_computing_data_collection 'Bruker SMART'
_computing_data_reduction 'Bruker SHELXTL XPREP'
_computing_molecular_graphics 'Bruker SHELXTL XP'
_computing_publication_material 'Bruker SHELXTL XCIF'
_computing_structure_refinement 'SHELXL-97 (Sheldrick, 1997)'
_computing_structure_solution 'SHELXS-97 (Sheldrick, 1997)'
_diffrn_ambient_temperature 173(2)
_diffrn_measured_fraction_theta_full 0.995
_diffrn_measured_fraction_theta_max 0.995
_diffrn_radiation_monochromator graphite
_diffrn_radiation_source 'fine-focus sealed tube'
_diffrn_radiation_type MoK\a
_diffrn_radiation_wavelength 0.71073
_diffrn_reflns_av_R_equivalents 0.0398
_diffrn_reflns_av_sigmaI/netI 0.0503
_diffrn_reflns_limit_h_max 12
_diffrn_reflns_limit_h_min -12
_diffrn_reflns_limit_k_max 14
_diffrn_reflns_limit_k_min -14
_diffrn_reflns_limit_l_max 16
_diffrn_reflns_limit_l_min -16
_diffrn_reflns_number 14583
_diffrn_reflns_theta_full 25.00
_diffrn_reflns_theta_max 25.00
_diffrn_reflns_theta_min 2.64
_exptl_absorpt_coefficient_mu 0.168
_exptl_absorpt_correction_T_max 1.000000
_exptl_absorpt_correction_T_min 0.869131
_exptl_absorpt_correction_type empirical
_exptl_absorpt_process_details sadabs
_exptl_crystal_colour yellow
_exptl_crystal_density_diffrn 1.345
_exptl_crystal_density_meas ?
_exptl_crystal_density_method .
_exptl_crystal_description block
_exptl_crystal_F_000 664
_exptl_crystal_size_max 0.30
_exptl_crystal_size_mid 0.22
_exptl_crystal_size_min 0.18
_refine_diff_density_max 0.829
_refine_diff_density_min -0.757
_refine_diff_density_rms 0.073
_refine_ls_extinction_method none
_refine_ls_goodness_of_fit_ref 1.034
_refine_ls_hydrogen_treatment constr
_refine_ls_matrix_type full
_refine_ls_number_parameters 412
_refine_ls_number_reflns 5386
_refine_ls_number_restraints 5
_refine_ls_restrained_S_all 1.038
_refine_ls_R_factor_all 0.1078
_refine_ls_R_factor_gt 0.0808
_refine_ls_shift/su_max 0.000
_refine_ls_shift/su_mean 0.000
_refine_ls_structure_factor_coef Fsqd
_refine_ls_weighting_details 'calc w=1/[\s^2^(Fo^2^)+(0.1141P)^2^+2.3114P] where P=(Fo^2^+2Fc^2^)/3'
_refine_ls_weighting_scheme calc
_refine_ls_wR_factor_gt 0.2101
_refine_ls_wR_factor_ref 0.2327
_reflns_number_gt 3889
_reflns_number_total 5386
_reflns_threshold_expression >2sigma(I)
_cod_data_source_file b911889f.txt
_cod_data_source_block vnv139
_cod_original_sg_symbol_H-M P-1
_cod_database_code 7104749

loop_
_symmetry_equiv_pos_as_xyz
'x, y, z'
'-x, -y, -z'

loop_
_atom_site_label
_atom_site_type_symbol
_atom_site_fract_x
_atom_site_fract_y
_atom_site_fract_z
_atom_site_U_iso_or_equiv
_atom_site_adp_type
_atom_site_occupancy
_atom_site_symmetry_multiplicity
_atom_site_calc_flag
_atom_site_refinement_flags
_atom_site_disorder_assembly
_atom_site_disorder_group
N1 N 0.9766(4) 0.6797(3) 0.3135(3) 0.0434(9) Uani 1 1 d . . .
N2 N 0.6343(3) 0.4929(3) 0.8664(2) 0.0359(8) Uani 1 1 d . . .
C1 C 0.8590(5) 0.6353(4) 0.3481(3) 0.0459(11) Uani 1 1 d . . .
H1A H 0.8212 0.6296 0.2956 0.055 Uiso 1 1 calc R . .
C2 C 0.7875(4) 0.5969(4) 0.4555(3) 0.0391(9) Uani 1 1 d . . .
H2A H 0.7053 0.5638 0.4754 0.047 Uiso 1 1 calc R . .
C3 C 0.8391(4) 0.6079(3) 0.5338(3) 0.0322(8) Uani 1 1 d . . .
C4 C 0.9606(4) 0.6560(3) 0.4982(3) 0.0380(9) Uani 1 1 d . . .
H4A H 0.9990 0.6656 0.5488 0.046 Uiso 1 1 calc R . .
C5 C 1.0253(4) 0.6900(4) 0.3893(3) 0.0407(10) Uani 1 1 d . . .
H5A H 1.1086 0.7223 0.3669 0.049 Uiso 1 1 calc R . .
C6 C 0.7671(4) 0.5677(3) 0.6499(3) 0.0327(8) Uani 1 1 d . . .
C7 C 0.6754(4) 0.4880(3) 0.6858(3) 0.0366(9) Uani 1 1 d . . .
H7A H 0.6583 0.4581 0.6350 0.044 Uiso 1 1 calc R . .
C8 C 0.6100(4) 0.4524(3) 0.7932(3) 0.0372(9) Uani 1 1 d . . .
H8A H 0.5469 0.3987 0.8164 0.045 Uiso 1 1 calc R . .
C9 C 0.7234(4) 0.5678(4) 0.8351(3) 0.0413(10) Uani 1 1 d . . .
H9A H 0.7411 0.5942 0.8878 0.050 Uiso 1 1 calc R . .
C10 C 0.7896(4) 0.6072(3) 0.7282(3) 0.0366(9) Uani 1 1 d . . .
H10A H 0.8513 0.6616 0.7074 0.044 Uiso 1 1 calc R . .
C11 C 0.5617(4) 0.4542(4) 0.9828(3) 0.0418(10) Uani 1 1 d . . .
H11A H 0.6267 0.4422 1.0251 0.050 Uiso 1 1 calc R . .
H11B H 0.5284 0.3808 0.9958 0.050 Uiso 1 1 calc R . .
S1 S 0.45930(12) 0.75349(9) 0.37497(8) 0.0422(3) Uani 1 1 d . . .
O1 O 0.5289(4) 0.8447(3) 0.2957(3) 0.0718(11) Uani 1 1 d . . .
O2 O 0.3119(4) 0.7687(3) 0.3864(3) 0.0641(10) Uani 1 1 d . . .
O3 O 0.5276(3) 0.6410(3) 0.3591(2) 0.0472(7) Uani 1 1 d . . .
O4 O 0.3330(3) 0.6274(2) 0.7883(2) 0.0383(7) Uani 1 1 d . . .
O5 O 0.2508(4) 0.4123(3) 0.9463(2) 0.0558(9) Uani 1 1 d . . .
O6 O 0.5603(5) 0.7723(3) 0.9896(4) 0.0823(13) Uani 1 1 d . . .
O7 O 0.4681(3) 0.7754(2) 0.8021(2) 0.0424(7) Uani 1 1 d . . .
C12 C 0.4723(4) 0.7745(3) 0.7010(3) 0.0355(9) Uani 1 1 d . . .
C13 C 0.5403(5) 0.8465(4) 0.6081(3) 0.0435(10) Uani 1 1 d . . .
H13A H 0.5892 0.9004 0.6126 0.052 Uiso 1 1 calc R . .
C14 C 0.5376(4) 0.8404(4) 0.5076(3) 0.0418(10) Uani 1 1 d . . .
H14A H 0.5846 0.8902 0.4442 0.050 Uiso 1 1 calc R . .
C15 C 0.4674(4) 0.7630(3) 0.5004(3) 0.0351(9) Uani 1 1 d . . .
C16 C 0.3998(4) 0.6887(3) 0.5939(3) 0.0343(9) Uani 1 1 d . . .
H16A H 0.3534 0.6335 0.5885 0.041 Uiso 1 1 calc R . .
C17 C 0.4001(4) 0.6947(3) 0.6927(3) 0.0338(8) Uani 1 1 d . . .
C18 C 0.2438(4) 0.5573(4) 0.7818(3) 0.0390(9) Uani 1 1 d . . .
H18A H 0.3003 0.4981 0.7411 0.047 Uiso 1 1 calc R . .
H18B H 0.1765 0.6051 0.7441 0.047 Uiso 1 1 calc R . .
C19 C 0.1676(5) 0.5020(4) 0.8941(3) 0.0477(11) Uani 1 1 d . . .
H19A H 0.1281 0.5613 0.9374 0.057 Uiso 1 1 calc R . .
H19B H 0.0886 0.4712 0.8919 0.057 Uiso 1 1 calc R . .
C20 C 0.2659(5) 0.3046(4) 0.9232(3) 0.0486(11) Uani 1 1 d . . .
H20A H 0.3293 0.3048 0.8492 0.058 Uiso 1 1 calc R . .
H20B H 0.1739 0.2905 0.9266 0.058 Uiso 1 1 calc R . .
C21 C 0.6781(7) 0.7868(5) 1.0012(5) 0.0789(19) Uani 1 1 d . . .
H21A H 0.6605 0.8594 1.0249 0.095 Uiso 1 1 calc R . .
H21B H 0.7502 0.7953 0.9298 0.095 Uiso 1 1 calc R . .
C22 C 0.4923(6) 0.8660(4) 0.9270(4) 0.0603(13) Uani 1 1 d . . .
H22A H 0.5142 0.9381 0.9317 0.072 Uiso 1 1 calc R . .
H22B H 0.3901 0.8674 0.9591 0.072 Uiso 1 1 calc R . .
C23 C 0.5309(5) 0.8632(4) 0.8116(4) 0.0501(11) Uani 1 1 d . . .
H23A H 0.4977 0.9385 0.7706 0.060 Uiso 1 1 calc R . .
H23B H 0.6337 0.8471 0.7814 0.060 Uiso 1 1 calc R . .
O1M O 1.1055(4) 0.6717(3) 0.0902(3) 0.0703(11) Uani 1 1 d . . .
H1MD H 1.0867 0.6841 0.1518 0.105 Uiso 1 1 calc R . .
C1M C 1.1054(6) 0.7759(5) 0.0148(4) 0.0659(14) Uani 1 1 d . . .
H1MA H 1.1540 0.8264 0.0292 0.099 Uiso 1 1 calc R . .
H1MB H 1.0089 0.8124 0.0200 0.099 Uiso 1 1 calc R . .
H1MC H 1.1533 0.7622 -0.0578 0.099 Uiso 1 1 calc R . .
O2M O 1.2349(5) 1.0796(5) 0.8530(4) 0.0996(15) Uani 1 1 d . . .
H2MD H 1.3147 1.0944 0.8138 0.149 Uiso 1 1 calc R . .
C2M C 1.1776(7) 1.0294(6) 0.7981(6) 0.0884(19) Uani 1 1 d . . .
H2MC H 1.1520 1.0881 0.7394 0.133 Uiso 1 1 calc R . .
H2MB H 1.0944 0.9974 0.8486 0.133 Uiso 1 1 calc R . .
H2MA H 1.2471 0.9683 0.7684 0.133 Uiso 1 1 calc R . .
O3M O 0.7824(16) 1.0370(7) 0.7419(10) 0.285(7) Uani 1 1 d D . .
H3MD H 0.8169 0.9673 0.7500 0.427 Uiso 1 1 calc R . .
C3M C 0.7811(11) 1.0789(8) 0.8291(5) 0.134(4) Uani 1 1 d D . .
H3MC H 0.8254 1.1482 0.8014 0.200 Uiso 1 1 calc R . .
H3MB H 0.8327 1.0204 0.8732 0.200 Uiso 1 1 calc R . .
H3MA H 0.6845 1.0971 0.8732 0.200 Uiso 1 1 calc R . .
O4M O 1.0701(14) 1.1728(11) 0.2932(13) 0.095(4) Uani 0.50 1 d PD A -1
H4MD H 1.1023 1.1925 0.3332 0.143 Uiso 0.50 1 calc PR A -1
C4M C 0.9292(13) 1.1503(15) 0.351(2) 0.34(3) Uani 0.50 1 d PD A -1
H4MA H 0.8929 1.1846 0.4142 0.503 Uiso 0.50 1 calc PR A -1
H4MB H 0.9289 1.0674 0.3744 0.503 Uiso 0.50 1 calc PR A -1
H4MC H 0.8701 1.1837 0.3039 0.503 Uiso 0.50 1 calc PR A -1
O1D O 0.9787(15) 0.7751(9) 0.7211(15) 0.100(5) Uani 0.50 1 d PD B -1
N1D N 1.0412(11) 0.9311(11) 0.5935(11) 0.102(4) Uani 0.50 1 d PD B -1
C1D C 0.9151(17) 0.9550(15) 0.5576(14) 0.116(3) Uani 0.50 1 d PD B -1
H1DA H 0.8430 0.9124 0.6124 0.174 Uiso 0.50 1 calc PR B -1
H1DB H 0.9395 0.9312 0.4895 0.174 Uiso 0.50 1 calc PR B -1
H1DC H 0.8797 1.0372 0.5472 0.174 Uiso 0.50 1 calc PR B -1
C2D C 1.1528(18) 1.0022(14) 0.5353(14) 0.116(3) Uani 0.50 1 d PD B -1
H2DA H 1.2238 0.9808 0.5726 0.174 Uiso 0.50 1 calc PR B -1
H2DB H 1.1133 1.0831 0.5326 0.174 Uiso 0.50 1 calc PR B -1
H2DC H 1.1957 0.9899 0.4618 0.174 Uiso 0.50 1 calc PR B -1
C3D C 1.057(2) 0.8422(16) 0.6863(15) 0.116(3) Uani 0.50 1 d PD B -1
H3DB H 1.1270 0.8382 0.7178 0.139 Uiso 0.50 1 calc PR B -1

loop_
_atom_site_aniso_label
_atom_site_aniso_U_11
_atom_site_aniso_U_22
_atom_site_aniso_U_33
_atom_site_aniso_U_23
_atom_site_aniso_U_13
_atom_site_aniso_U_12
N1 0.044(2) 0.053(2) 0.0301(18) -0.0114(15) -0.0066(15) -0.0048(17)
N2 0.0379(18) 0.0410(19) 0.0272(16) -0.0066(14) -0.0051(14) -0.0113(15)
C1 0.050(3) 0.060(3) 0.032(2) -0.015(2) -0.0140(19) -0.007(2)
C2 0.036(2) 0.051(2) 0.033(2) -0.0127(18) -0.0098(17) -0.0080(19)
C3 0.033(2) 0.033(2) 0.0280(19) -0.0082(16) -0.0069(16) -0.0026(16)
C4 0.037(2) 0.046(2) 0.032(2) -0.0098(17) -0.0097(17) -0.0080(18)
C5 0.036(2) 0.046(2) 0.036(2) -0.0062(18) -0.0053(17) -0.0099(19)
C6 0.0289(19) 0.038(2) 0.031(2) -0.0085(16) -0.0092(16) -0.0035(16)
C7 0.033(2) 0.046(2) 0.036(2) -0.0154(18) -0.0072(16) -0.0106(18)
C8 0.034(2) 0.042(2) 0.037(2) -0.0131(18) -0.0044(17) -0.0134(18)
C9 0.049(2) 0.051(2) 0.030(2) -0.0087(18) -0.0084(18) -0.023(2)
C10 0.037(2) 0.045(2) 0.031(2) -0.0085(17) -0.0073(17) -0.0171(18)
C11 0.046(2) 0.051(3) 0.0236(19) -0.0029(17) -0.0029(17) -0.016(2)
S1 0.0547(7) 0.0448(6) 0.0317(5) -0.0054(4) -0.0161(5) -0.0154(5)
O1 0.121(3) 0.067(2) 0.0373(18) 0.0034(16) -0.0244(19) -0.050(2)
O2 0.056(2) 0.088(3) 0.059(2) -0.0259(19) -0.0318(17) 0.0010(18)
O3 0.0534(18) 0.0540(18) 0.0430(17) -0.0172(14) -0.0181(14) -0.0116(15)
O4 0.0439(16) 0.0448(16) 0.0291(14) -0.0095(12) -0.0058(12) -0.0188(13)
O5 0.088(2) 0.0533(19) 0.0408(17) -0.0013(14) -0.0294(17) -0.0335(18)
O6 0.113(3) 0.067(2) 0.108(3) -0.035(2) -0.079(3) -0.002(2)
O7 0.0537(18) 0.0463(17) 0.0356(15) -0.0130(13) -0.0136(13) -0.0184(14)
C12 0.038(2) 0.037(2) 0.034(2) -0.0124(17) -0.0108(17) -0.0043(17)
C13 0.052(3) 0.040(2) 0.043(2) -0.0097(19) -0.013(2) -0.019(2)
C14 0.049(2) 0.043(2) 0.033(2) -0.0050(18) -0.0059(18) -0.020(2)
C15 0.039(2) 0.033(2) 0.035(2) -0.0100(16) -0.0120(17) -0.0048(17)
C16 0.039(2) 0.036(2) 0.032(2) -0.0087(16) -0.0102(17) -0.0116(17)
C17 0.033(2) 0.033(2) 0.034(2) -0.0086(16) -0.0073(16) -0.0062(16)
C18 0.041(2) 0.049(2) 0.032(2) -0.0089(18) -0.0100(17) -0.0190(19)
C19 0.050(3) 0.059(3) 0.038(2) -0.014(2) -0.002(2) -0.027(2)
C20 0.062(3) 0.058(3) 0.037(2) -0.013(2) -0.017(2) -0.025(2)
C21 0.121(5) 0.058(3) 0.088(4) 0.004(3) -0.068(4) -0.041(3)
C22 0.075(3) 0.059(3) 0.066(3) -0.032(3) -0.036(3) 0.000(3)
C23 0.063(3) 0.048(3) 0.051(3) -0.020(2) -0.020(2) -0.015(2)
O1M 0.088(3) 0.074(2) 0.0376(18) -0.0170(17) -0.0122(18) 0.004(2)
C1M 0.070(3) 0.070(4) 0.050(3) -0.015(3) -0.002(2) -0.020(3)
O2M 0.097(4) 0.116(4) 0.096(4) -0.044(3) -0.017(3) -0.029(3)
C2M 0.090(5) 0.077(4) 0.107(5) -0.016(4) -0.042(4) -0.014(4)
O3M 0.441(18) 0.128(6) 0.422(17) -0.054(9) -0.345(16) 0.023(9)
C3M 0.206(10) 0.171(9) 0.058(4) -0.001(5) -0.048(5) -0.111(8)
O4M 0.107(10) 0.077(8) 0.128(10) -0.036(8) -0.040(8) -0.039(7)
C4M 0.123(17) 0.060(11) 0.94(9) -0.19(3) -0.30(4) 0.073(11)
O1D 0.094(9) 0.057(7) 0.163(11) 0.002(8) -0.068(8) -0.026(6)
N1D 0.056(7) 0.095(9) 0.148(12) -0.043(8) -0.010(7) -0.009(6)
C1D 0.109(8) 0.109(8) 0.121(8) -0.003(6) -0.027(6) -0.035(6)
C2D 0.109(8) 0.109(8) 0.121(8) -0.003(6) -0.027(6) -0.035(6)
C3D 0.109(8) 0.109(8) 0.121(8) -0.003(6) -0.027(6) -0.035(6)

loop_
_atom_type_symbol
_atom_type_description
_atom_type_scat_dispersion_real
_atom_type_scat_dispersion_imag
_atom_type_scat_source
C C 0.0033 0.0016 'International Tables Vol C Tables 4.2.6.8 and 6.1.1.4'
H H 0.0000 0.0000 'International Tables Vol C Tables 4.2.6.8 and 6.1.1.4'
N N 0.0061 0.0033 'International Tables Vol C Tables 4.2.6.8 and 6.1.1.4'
O O 0.0106 0.0060 'International Tables Vol C Tables 4.2.6.8 and 6.1.1.4'
S S 0.1246 0.1234 'International Tables Vol C Tables 4.2.6.8 and 6.1.1.4'

loop_
_geom_angle_atom_site_label_1
_geom_angle_atom_site_label_2
_geom_angle_atom_site_label_3
_geom_angle
_geom_angle_site_symmetry_1
_geom_angle_site_symmetry_3
_geom_angle_publ_flag
C1 N1 C5 116.5(3) . . ?
C9 N2 C8 120.5(3) . . ?
C9 N2 C11 119.7(3) . . ?
C8 N2 C11 119.9(3) . . ?
N1 C1 C2 124.6(4) . . ?
C1 C2 C3 118.5(4) . . ?
C4 C3 C2 117.2(3) . . ?
C4 C3 C6 122.0(3) . . ?
C2 C3 C6 120.7(3) . . ?
C5 C4 C3 119.9(4) . . ?
N1 C5 C4 123.3(4) . . ?
C7 C6 C10 117.0(3) . . ?
C7 C6 C3 121.8(3) . . ?
C10 C6 C3 121.3(3) . . ?
C8 C7 C6 120.8(4) . . ?
N2 C8 C7 120.4(4) . . ?
N2 C9 C10 121.1(4) . . ?
C9 C10 C6 120.3(4) . . ?
N2 C11 C11 108.5(4) . 2_667 ?
O3 S1 O1 113.5(2) . . ?
O3 S1 O2 111.5(2) . . ?
O1 S1 O2 113.0(2) . . ?
O3 S1 C15 106.81(18) . . ?
O1 S1 C15 105.86(19) . . ?
O2 S1 C15 105.51(19) . . ?
C17 O4 C18 116.0(3) . . ?
C20 O5 C19 115.1(3) . . ?
C21 O6 C22 117.4(4) . . ?
C12 O7 C23 116.7(3) . . ?
O7 C12 C13 124.4(4) . . ?
O7 C12 C17 116.6(3) . . ?
C13 C12 C17 119.0(3) . . ?
C12 C13 C14 120.5(4) . . ?
C15 C14 C13 120.1(4) . . ?
C14 C15 C16 119.8(4) . . ?
C14 C15 S1 121.7(3) . . ?
C16 C15 S1 118.5(3) . . ?
C17 C16 C15 120.6(3) . . ?
C16 C17 O4 124.3(3) . . ?
C16 C17 C12 119.9(3) . . ?
O4 C17 C12 115.8(3) . . ?
O4 C18 C19 108.0(3) . . ?
O5 C19 C18 114.4(4) . . ?
O5 C20 C21 111.4(4) . 2_667 ?
O6 C21 C20 115.5(5) . 2_667 ?
O6 C22 C23 114.9(4) . . ?
O7 C23 C22 109.2(4) . . ?
C3D N1D C2D 118.4(12) . . ?
C3D N1D C1D 122.2(13) . . ?
C2D N1D C1D 119.3(13) . . ?
O1D C3D N1D 117.2(16) . . ?

loop_
_geom_bond_atom_site_label_1
_geom_bond_atom_site_label_2
_geom_bond_distance
_geom_bond_site_symmetry_2
_geom_bond_publ_flag
N1 C1 1.329(6) . ?
N1 C5 1.341(5) . ?
N2 C9 1.334(5) . ?
N2 C8 1.349(5) . ?
N2 C11 1.484(5) . ?
C1 C2 1.385(6) . ?
C2 C3 1.395(5) . ?
C3 C4 1.388(5) . ?
C3 C6 1.482(5) . ?
C4 C5 1.379(5) . ?
C6 C7 1.393(5) . ?
C6 C10 1.393(5) . ?
C7 C8 1.366(5) . ?
C9 C10 1.370(5) . ?
C11 C11 1.524(8) 2_667 ?
S1 O3 1.437(3) . ?
S1 O1 1.447(3) . ?
S1 O2 1.449(3) . ?
S1 C15 1.773(4) . ?
O4 C17 1.373(5) . ?
O4 C18 1.441(4) . ?
O5 C20 1.408(5) . ?
O5 C19 1.415(6) . ?
O6 C21 1.339(6) . ?
O6 C22 1.426(6) . ?
O7 C12 1.362(5) . ?
O7 C23 1.439(5) . ?
C12 C13 1.382(6) . ?
C12 C17 1.415(5) . ?
C13 C14 1.399(6) . ?
C14 C15 1.367(5) . ?
C15 C16 1.400(5) . ?
C16 C17 1.367(5) . ?
C18 C19 1.495(6) . ?
C20 C21 1.454(7) 2_667 ?
C21 C20 1.454(7) 2_667 ?
C22 C23 1.484(6) . ?
O1M C1M 1.398(6) . ?
O2M C2M 1.424(7) . ?
O3M C3M 1.414(5) . ?
O4M C4M 1.443(5) . ?
O1D C3D 1.175(5) . ?
N1D C3D 1.447(5) . ?
N1D C2D 1.472(15) . ?
N1D C1D 1.487(16) . ?
